data_7005479
loop_
_publ_author_name
'Chesman, Anthony S. R.'
'Turner, David R.'
'Izgorodina, Ekaterina I.'
'Batten, Stuart R.'
'Deacon, Glen B.'

_publ_section_title
;
 Homoleptic 12-coordinate lanthanoids with eta(2)-nitroso ligands.
;
_journal_issue 14
_journal_name_full 'Dalton transactions (Cambridge, England : 2003)'
_journal_page_first 1371
_journal_page_last 1373
_journal_paper_doi 10.1039/b702473h
_journal_year 2007
_chemical_formula_moiety 'C18 Gd1 N18 O6, 3(C8 H20 N1)'
_chemical_formula_sum 'C42 H60 Gd N21 O6'
_chemical_formula_weight 1112.36
_chemical_name_common
;tetraethylammonium
hexa(dicyanonitrosomethanido)gadolinium(iii)
;
_chemical_name_systematic
;
tetraethylammonium hexa(dicyanonitrosomethanido)gadolinium(III)
;
_space_group_IT_number 206
_symmetry_cell_setting cubic
_symmetry_space_group_name_Hall '-I 2b 2c 3'
_symmetry_space_group_name_H-M 'I a -3'
_atom_sites_solution_hydrogens geom
_atom_sites_solution_primary direct
_atom_sites_solution_secondary difmap
_audit_creation_method SHELXL-97
_cell_angle_alpha 90.00
_cell_angle_beta 90.00
_cell_angle_gamma 90.00
_cell_formula_units_Z 8
_cell_length_a 22.3927(4)
_cell_length_b 22.3927(4)
_cell_length_c 22.3927(4)
_cell_measurement_reflns_used 11568
_cell_measurement_temperature 123(1)
_cell_volume 11228.4(3)
_computing_cell_refinement 'Bruker SMART (Bruker)'
_computing_data_collection 'Bruker SMART (Bruker)'
_computing_data_reduction 'Bruker SAINT (Bruker)'
_computing_molecular_graphics 'X-Seed (Barbour, 1999)'
_computing_publication_material 'CIFTAB (Sheldrick, 1997)'
_computing_structure_refinement 'SHELXL-97 (Sheldrick, 1997)'
_computing_structure_solution 'SHELXS-97 (Sheldrick, 1990)'
_diffrn_ambient_temperature 123(1)
_diffrn_measured_fraction_theta_full 0.999
_diffrn_measured_fraction_theta_max 0.999
_diffrn_measurement_device_type 'Bruker X8 Apex II CCD'
_diffrn_measurement_method 'phi and omega scans'
_diffrn_radiation_monochromator graphite
_diffrn_radiation_source 'fine-focus sealed tube'
_diffrn_radiation_type MoK\a
_diffrn_radiation_wavelength 0.71073
_diffrn_reflns_av_R_equivalents 0.0364
_diffrn_reflns_av_sigmaI/netI 0.0265
_diffrn_reflns_limit_h_max 27
_diffrn_reflns_limit_h_min -24
_diffrn_reflns_limit_k_max 13
_diffrn_reflns_limit_k_min -29
_diffrn_reflns_limit_l_max 17
_diffrn_reflns_limit_l_min -29
_diffrn_reflns_number 11568
_diffrn_reflns_theta_full 27.49
_diffrn_reflns_theta_max 27.49
_diffrn_reflns_theta_min 2.57
_diffrn_standards_number 0
_exptl_absorpt_coefficient_mu 1.242
_exptl_absorpt_correction_T_max 0.8552
_exptl_absorpt_correction_T_min 0.6921
_exptl_absorpt_correction_type multi-scan
_exptl_absorpt_process_details SADABS
_exptl_crystal_colour colourless
_exptl_crystal_density_diffrn 1.316
_exptl_crystal_density_method 'not measured'
_exptl_crystal_description block
_exptl_crystal_F_000 4568
_exptl_crystal_size_max 0.32
_exptl_crystal_size_mid 0.17
_exptl_crystal_size_min 0.13
_refine_diff_density_max 0.645
_refine_diff_density_min -0.937
_refine_diff_density_rms 0.057
_refine_ls_extinction_method none
_refine_ls_goodness_of_fit_ref 1.027
_refine_ls_hydrogen_treatment constr
_refine_ls_matrix_type full
_refine_ls_number_parameters 109
_refine_ls_number_reflns 2162
_refine_ls_number_restraints 0
_refine_ls_restrained_S_all 1.027
_refine_ls_R_factor_all 0.0460
_refine_ls_R_factor_gt 0.0261
_refine_ls_shift/su_max 0.000
_refine_ls_shift/su_mean 0.000
_refine_ls_structure_factor_coef Fsqd
_refine_ls_weighting_details 'calc w=1/[\s^2^(Fo^2^)+(0.2000P)^2^+0.0000P] where P=(Fo^2^+2Fc^2^)/3'
_refine_ls_weighting_scheme calc
_refine_ls_wR_factor_gt 0.0580
_refine_ls_wR_factor_ref 0.0685
_reflns_number_gt 1468
_reflns_number_total 2162
_reflns_threshold_expression >2sigma(I)
_cod_data_source_file b702473h.txt
_cod_data_source_block C:\AC1922\AC1922.CIF
_cod_depositor_comments
;
The following automatic conversions were performed:
'_exptl_absorpt_correction_type' value 'Multi-scan' changed to
'multi-scan' according to
'/home/saulius/struct/CIF-dictionaries/cif_core.dic' dictionary named
'cif_core.dic' version 2.4.1 from 2010-06-29.

Automatic conversion script
Id: cif_fix_enum 1527 2010-12-29 10:47:43Z saulius 
;
_cod_original_sg_symbol_H-M Ia-3
_cod_original_formula_sum 'C42 H60 Gd1 N21 O6'
_cod_database_code 7005479

loop_
_symmetry_equiv_pos_as_xyz
'x, y, z'
'z, x, y'
'y, z, x'
'-y, -z+1/2, x'
'z, -x, -y+1/2'
'-y+1/2, z, -x'
'-z, -x+1/2, y'
'-z+1/2, x, -y'
'y, -z, -x+1/2'
'-x, -y+1/2, z'
'x, -y, -z+1/2'
'-x+1/2, y, -z'
'x+1/2, y+1/2, z+1/2'
'z+1/2, x+1/2, y+1/2'
'y+1/2, z+1/2, x+1/2'
'-y+1/2, -z+1, x+1/2'
'z+1/2, -x+1/2, -y+1'
'-y+1, z+1/2, -x+1/2'
'-z+1/2, -x+1, y+1/2'
'-z+1, x+1/2, -y+1/2'
'y+1/2, -z+1/2, -x+1'
'-x+1/2, -y+1, z+1/2'
'x+1/2, -y+1/2, -z+1'
'-x+1, y+1/2, -z+1/2'
'-x, -y, -z'
'-z, -x, -y'
'-y, -z, -x'
'y, z-1/2, -x'
'-z, x, y-1/2'
'y-1/2, -z, x'
'z, x-1/2, -y'
'z-1/2, -x, y'
'-y, z, x-1/2'
'x, y-1/2, -z'
'-x, y, z-1/2'
'x-1/2, -y, z'
'-x+1/2, -y+1/2, -z+1/2'
'-z+1/2, -x+1/2, -y+1/2'
'-y+1/2, -z+1/2, -x+1/2'
'y+1/2, z, -x+1/2'
'-z+1/2, x+1/2, y'
'y, -z+1/2, x+1/2'
'z+1/2, x, -y+1/2'
'z, -x+1/2, y+1/2'
'-y+1/2, z+1/2, x'
'x+1/2, y, -z+1/2'
'-x+1/2, y+1/2, z'
'x, -y+1/2, z+1/2'

loop_
_atom_site_label
_atom_site_type_symbol
_atom_site_fract_x
_atom_site_fract_y
_atom_site_fract_z
_atom_site_U_iso_or_equiv
_atom_site_adp_type
_atom_site_occupancy
_atom_site_symmetry_multiplicity
_atom_site_calc_flag
_atom_site_refinement_flags
_atom_site_disorder_assembly
_atom_site_disorder_group
Gd1 Gd 0.5000 0.5000 0.5000 0.01901(9) Uani 1 6 d S . .
O1 O 0.42024(7) 0.55604(7) 0.44921(7) 0.0275(4) Uani 1 1 d . . .
N4 N 0.65884(13) 0.5000 0.2500 0.0279(6) Uani 1 2 d S . .
N1 N 0.43596(8) 0.51610(8) 0.41054(9) 0.0256(4) Uani 1 1 d . . .
N3 N 0.32418(10) 0.58966(11) 0.33708(10) 0.0421(6) Uani 1 1 d . . .
N2 N 0.43849(12) 0.43114(11) 0.28649(11) 0.0497(6) Uani 1 1 d . . .
C3 C 0.36103(11) 0.55589(12) 0.34567(10) 0.0306(5) Uani 1 1 d . . .
C1 C 0.40786(10) 0.51433(10) 0.35932(10) 0.0255(5) Uani 1 1 d . . .
C2 C 0.42473(12) 0.46840(12) 0.31882(11) 0.0339(6) Uani 1 1 d . . .
C4 C 0.62065(11) 0.48973(12) 0.19534(11) 0.0333(6) Uani 1 1 d . . .
H4A H 0.5977 0.5266 0.1871 0.040 Uiso 1 1 calc R . .
H4B H 0.6473 0.4826 0.1608 0.040 Uiso 1 1 calc R . .
C5 C 0.57750(13) 0.43830(13) 0.19996(12) 0.0466(7) Uani 1 1 d . . .
H5A H 0.5498 0.4455 0.2330 0.070 Uiso 1 1 calc R . .
H5B H 0.5997 0.4013 0.2073 0.070 Uiso 1 1 calc R . .
H5C H 0.5550 0.4347 0.1626 0.070 Uiso 1 1 calc R . .
C6 C 0.69725(12) 0.44606(13) 0.26347(11) 0.0384(7) Uani 1 1 d . . .
H6A H 0.7219 0.4551 0.2990 0.046 Uiso 1 1 calc R . .
H6B H 0.6707 0.4123 0.2740 0.046 Uiso 1 1 calc R . .
C7 C 0.73835(14) 0.42610(16) 0.21355(14) 0.0563(9) Uani 1 1 d . . .
H7A H 0.7643 0.4593 0.2019 0.084 Uiso 1 1 calc R . .
H7B H 0.7144 0.4135 0.1791 0.084 Uiso 1 1 calc R . .
H7C H 0.7629 0.3926 0.2274 0.084 Uiso 1 1 calc R . .

loop_
_atom_site_aniso_label
_atom_site_aniso_U_11
_atom_site_aniso_U_22
_atom_site_aniso_U_33
_atom_site_aniso_U_23
_atom_site_aniso_U_13
_atom_site_aniso_U_12
Gd1 0.01901(9) 0.01901(9) 0.01901(9) -0.00133(6) -0.00133(6) -0.00133(6)
O1 0.0287(9) 0.0278(9) 0.0260(9) -0.0043(7) -0.0014(7) 0.0017(7)
N4 0.0289(15) 0.0364(16) 0.0183(13) 0.0050(12) 0.000 0.000
N1 0.0268(10) 0.0237(10) 0.0264(10) 0.0008(8) -0.0005(8) -0.0020(8)
N3 0.0365(13) 0.0540(15) 0.0357(12) 0.0024(11) -0.0066(10) 0.0084(11)
N2 0.0671(17) 0.0453(15) 0.0368(14) -0.0060(12) -0.0033(12) 0.0037(13)
C3 0.0274(13) 0.0393(14) 0.0250(12) 0.0013(11) -0.0031(10) -0.0042(11)
C1 0.0258(12) 0.0269(12) 0.0237(11) 0.0014(9) -0.0011(10) -0.0028(10)
C2 0.0391(15) 0.0345(15) 0.0282(13) 0.0035(12) -0.0051(11) 0.0014(12)
C4 0.0340(14) 0.0458(16) 0.0201(12) 0.0023(11) -0.0036(10) -0.0021(12)
C5 0.0477(17) 0.0554(18) 0.0367(15) 0.0000(14) -0.0082(13) -0.0117(15)
C6 0.0400(15) 0.0458(17) 0.0294(14) 0.0014(12) -0.0024(11) 0.0098(13)
C7 0.0553(19) 0.072(2) 0.0412(18) -0.0063(17) 0.0028(14) 0.0226(17)

loop_
_atom_type_symbol
_atom_type_description
_atom_type_scat_dispersion_real
_atom_type_scat_dispersion_imag
_atom_type_scat_source
C C 0.0033 0.0016 'International Tables Vol C Tables 4.2.6.8 and 6.1.1.4'
H H 0.0000 0.0000 'International Tables Vol C Tables 4.2.6.8 and 6.1.1.4'
N N 0.0061 0.0033 'International Tables Vol C Tables 4.2.6.8 and 6.1.1.4'
O O 0.0106 0.0060 'International Tables Vol C Tables 4.2.6.8 and 6.1.1.4'
Gd Gd -0.1653 3.9035 'International Tables Vol C Tables 4.2.6.8 and 6.1.1.4'

loop_
_geom_angle_atom_site_label_1
_geom_angle_atom_site_label_2
_geom_angle_atom_site_label_3
_geom_angle
_geom_angle_site_symmetry_1
_geom_angle_site_symmetry_3
_geom_angle_publ_flag
O1 Gd1 O1 74.32(4) 26_666 . ?
O1 Gd1 O1 105.68(4) 26_666 27_666 ?
O1 Gd1 O1 74.32(4) . 27_666 ?
O1 Gd1 O1 105.68(4) 26_666 25_666 ?
O1 Gd1 O1 180.00(6) . 25_666 ?
O1 Gd1 O1 105.68(4) 27_666 25_666 ?
O1 Gd1 O1 74.32(4) 26_666 3 ?
O1 Gd1 O1 105.68(4) . 3 ?
O1 Gd1 O1 180.0 27_666 3 ?
O1 Gd1 O1 74.32(4) 25_666 3 ?
O1 Gd1 O1 180.0 26_666 2 ?
O1 Gd1 O1 105.68(4) . 2 ?
O1 Gd1 O1 74.32(4) 27_666 2 ?
O1 Gd1 O1 74.32(4) 25_666 2 ?
O1 Gd1 O1 105.68(4) 3 2 ?
O1 Gd1 N1 77.10(6) 26_666 27_666 ?
O1 Gd1 N1 75.57(6) . 27_666 ?
O1 Gd1 N1 30.29(5) 27_666 27_666 ?
O1 Gd1 N1 104.43(6) 25_666 27_666 ?
O1 Gd1 N1 149.71(5) 3 27_666 ?
O1 Gd1 N1 102.90(6) 2 27_666 ?
O1 Gd1 N1 30.29(5) 26_666 26_666 ?
O1 Gd1 N1 102.90(6) . 26_666 ?
O1 Gd1 N1 104.43(6) 27_666 26_666 ?
O1 Gd1 N1 77.10(6) 25_666 26_666 ?
O1 Gd1 N1 75.57(6) 3 26_666 ?
O1 Gd1 N1 149.71(5) 2 26_666 ?
N1 Gd1 N1 74.72(7) 27_666 26_666 ?
O1 Gd1 N1 75.57(6) 26_666 . ?
O1 Gd1 N1 30.29(5) . . ?
O1 Gd1 N1 102.90(6) 27_666 . ?
O1 Gd1 N1 149.71(5) 25_666 . ?
O1 Gd1 N1 77.10(6) 3 . ?
O1 Gd1 N1 104.43(6) 2 . ?
N1 Gd1 N1 105.28(7) 27_666 . ?
N1 Gd1 N1 105.28(7) 26_666 . ?
O1 Gd1 N1 149.71(5) 26_666 2 ?
O1 Gd1 N1 77.10(6) . 2 ?
O1 Gd1 N1 75.57(6) 27_666 2 ?
O1 Gd1 N1 102.90(6) 25_666 2 ?
O1 Gd1 N1 104.43(6) 3 2 ?
O1 Gd1 N1 30.29(5) 2 2 ?
N1 Gd1 N1 105.28(7) 27_666 2 ?
N1 Gd1 N1 180.000(1) 26_666 2 ?
N1 Gd1 N1 74.72(7) . 2 ?
O1 Gd1 N1 104.43(6) 26_666 25_666 ?
O1 Gd1 N1 149.71(5) . 25_666 ?
O1 Gd1 N1 77.10(6) 27_666 25_666 ?
O1 Gd1 N1 30.29(5) 25_666 25_666 ?
O1 Gd1 N1 102.90(6) 3 25_666 ?
O1 Gd1 N1 75.57(6) 2 25_666 ?
N1 Gd1 N1 74.72(7) 27_666 25_666 ?
N1 Gd1 N1 74.72(7) 26_666 25_666 ?
N1 Gd1 N1 180.0 . 25_666 ?
N1 Gd1 N1 105.28(7) 2 25_666 ?
O1 Gd1 N1 102.90(6) 26_666 3 ?
O1 Gd1 N1 104.43(6) . 3 ?
O1 Gd1 N1 149.71(5) 27_666 3 ?
O1 Gd1 N1 75.57(6) 25_666 3 ?
O1 Gd1 N1 30.29(5) 3 3 ?
O1 Gd1 N1 77.10(6) 2 3 ?
N1 Gd1 N1 180.00(9) 27_666 3 ?
N1 Gd1 N1 105.28(7) 26_666 3 ?
N1 Gd1 N1 74.72(7) . 3 ?
N1 Gd1 N1 74.72(7) 2 3 ?
N1 Gd1 N1 105.28(7) 25_666 3 ?
N1 O1 Gd1 76.08(11) . . ?
C4 N4 C4 111.0(3) . 11_565 ?
C4 N4 C6 106.37(13) . 11_565 ?
C4 N4 C6 111.20(14) 11_565 11_565 ?
C4 N4 C6 111.20(14) . . ?
C4 N4 C6 106.37(13) 11_565 . ?
C6 N4 C6 110.7(3) 11_565 . ?
O1 N1 C1 118.47(19) . . ?
O1 N1 Gd1 73.63(11) . . ?
C1 N1 Gd1 167.85(17) . . ?
N3 C3 C1 177.3(3) . . ?
N1 C1 C2 116.9(2) . . ?
N1 C1 C3 121.2(2) . . ?
C2 C1 C3 121.8(2) . . ?
N2 C2 C1 179.5(3) . . ?
C5 C4 N4 115.1(2) . . ?
C5 C4 H4A 108.5 . . ?
N4 C4 H4A 108.5 . . ?
C5 C4 H4B 108.5 . . ?
N4 C4 H4B 108.5 . . ?
H4A C4 H4B 107.5 . . ?
C4 C5 H5A 109.5 . . ?
C4 C5 H5B 109.5 . . ?
H5A C5 H5B 109.5 . . ?
C4 C5 H5C 109.5 . . ?
H5A C5 H5C 109.5 . . ?
H5B C5 H5C 109.5 . . ?
C7 C6 N4 115.7(2) . . ?
C7 C6 H6A 108.4 . . ?
N4 C6 H6A 108.4 . . ?
C7 C6 H6B 108.4 . . ?
N4 C6 H6B 108.4 . . ?
H6A C6 H6B 107.4 . . ?
C6 C7 H7A 109.5 . . ?
C6 C7 H7B 109.5 . . ?
H7A C7 H7B 109.5 . . ?
C6 C7 H7C 109.5 . . ?
H7A C7 H7C 109.5 . . ?
H7B C7 H7C 109.5 . . ?

loop_
_geom_bond_atom_site_label_1
_geom_bond_atom_site_label_2
_geom_bond_distance
_geom_bond_site_symmetry_2
_geom_bond_publ_flag
Gd1 O1 2.4612(16) 26_666 ?
Gd1 O1 2.4612(16) . ?
Gd1 O1 2.4612(16) 27_666 ?
Gd1 O1 2.4612(16) 25_666 ?
Gd1 O1 2.4612(16) 3 ?
Gd1 O1 2.4612(16) 2 ?
Gd1 N1 2.4899(19) 27_666 ?
Gd1 N1 2.4899(19) 26_666 ?
Gd1 N1 2.4899(19) . ?
Gd1 N1 2.4899(19) 2 ?
Gd1 N1 2.4899(19) 25_666 ?
Gd1 N1 2.4899(19) 3 ?
O1 N1 1.294(2) . ?
N4 C4 1.511(3) . ?
N4 C4 1.511(3) 11_565 ?
N4 C6 1.513(3) 11_565 ?
N4 C6 1.513(3) . ?
N1 C1 1.309(3) . ?
N3 C3 1.136(3) . ?
N2 C2 1.147(3) . ?
C3 C1 1.435(3) . ?
C1 C2 1.422(4) . ?
C4 C5 1.507(4) . ?
C4 H4A 0.9900 . ?
C4 H4B 0.9900 . ?
C5 H5A 0.9800 . ?
C5 H5B 0.9800 . ?
C5 H5C 0.9800 . ?
C6 C7 1.515(4) . ?
C6 H6A 0.9900 . ?
C6 H6B 0.9900 . ?
C7 H7A 0.9800 . ?
C7 H7B 0.9800 . ?
C7 H7C 0.9800 . ?
